data_7002361
loop_
_publ_author_name
'Shen, Wei-Zheng'
'Tr\"otscher-Kaus, Gabriele'
'Lippert, Bernhard'

_publ_section_title
;
 1H NMR spectroscopic identification of binding modes of
 2,2&#x2032;-bipyridine ligands in complexes of square-planar d8 metal
 ions
;
_journal_issue 39
_journal_name_full 'Dalton Transactions'
_journal_page_first 8203
_journal_page_last 8214
_journal_paper_doi 10.1039/b904173g
_journal_year 2009
_chemical_formula_moiety '2(C20 H22 N8 O2 Pt), 4(N O3), 5(H2 O)'
_chemical_formula_sum 'C40 H54 N20 O21 Pt2'
_chemical_formula_weight 1541.21
_chemical_name_systematic
;
?
;
_space_group_IT_number 2
_symmetry_cell_setting triclinic
_symmetry_space_group_name_Hall '-P 1'
_symmetry_space_group_name_H-M 'P -1'
_atom_sites_solution_hydrogens geom
_atom_sites_solution_primary direct
_atom_sites_solution_secondary difmap
_audit_conform_dict_location ftp://ftp.iucr.org/pub/cif_core.dic
_audit_conform_dict_name cif_core.dic
_audit_conform_dict_version 2.4
_audit_creation_date 2009-04-20
_audit_creation_method 'WinGX routine CIF_UPDATE'
_cell_angle_alpha 93.76(3)
_cell_angle_beta 106.29(3)
_cell_angle_gamma 95.93(3)
_cell_formula_units_Z 2
_cell_length_a 12.533(3)
_cell_length_b 14.493(3)
_cell_length_c 15.835(3)
_cell_measurement_reflns_used 9967
_cell_measurement_temperature 293(2)
_cell_measurement_theta_max 27.5
_cell_measurement_theta_min 3
_cell_volume 2732.5(11)
_computing_structure_refinement 'SHELXL-97 (Sheldrick, 1997)'
_computing_structure_solution 'SHELXS-97 (Sheldrick, 1990)'
_diffrn_ambient_temperature 293(2)
_diffrn_measured_fraction_theta_full 0.998
_diffrn_measured_fraction_theta_max 0.995
_diffrn_measurement_device_type 'CCD area detector'
_diffrn_measurement_method 'phi and omega scans'
_diffrn_radiation_monochromator graphite
_diffrn_radiation_type MoK\a
_diffrn_radiation_wavelength 0.71073
_diffrn_reflns_av_unetI/netI 0.202
_diffrn_reflns_limit_h_max 15
_diffrn_reflns_limit_h_min 0
_diffrn_reflns_limit_k_max 17
_diffrn_reflns_limit_k_min -17
_diffrn_reflns_limit_l_max 18
_diffrn_reflns_limit_l_min -19
_diffrn_reflns_number 9967
_diffrn_reflns_theta_full 25
_diffrn_reflns_theta_max 25.37
_diffrn_reflns_theta_min 2.05
_exptl_absorpt_coefficient_mu 5.209
_exptl_absorpt_correction_type none
_exptl_crystal_colour colorless
_exptl_crystal_density_diffrn 1.873
_exptl_crystal_density_method 'not measured'
_exptl_crystal_description cubes
_exptl_crystal_F_000 1516
_exptl_crystal_size_max 0.1
_exptl_crystal_size_mid 0.1
_exptl_crystal_size_min 0.1
_refine_diff_density_max 1.047
_refine_diff_density_min -0.773
_refine_diff_density_rms 0.173
_refine_ls_extinction_method none
_refine_ls_goodness_of_fit_ref 0.931
_refine_ls_hydrogen_treatment constr
_refine_ls_matrix_type full
_refine_ls_number_parameters 747
_refine_ls_number_reflns 9967
_refine_ls_number_restraints 0
_refine_ls_restrained_S_all 0.931
_refine_ls_R_factor_all 0.1169
_refine_ls_R_factor_gt 0.0382
_refine_ls_shift/su_max 0.001
_refine_ls_shift/su_mean 0
_refine_ls_structure_factor_coef Fsqd
_refine_ls_weighting_details 'calc w=1/[\s^2^(Fo^2^)+(0.0250P)^2^+0.0000P] where P=(Fo^2^+2Fc^2^)/3'
_refine_ls_weighting_scheme calc
_refine_ls_wR_factor_gt 0.0903
_refine_ls_wR_factor_ref 0.0989
_reflns_number_gt 4719
_reflns_number_total 9967
_reflns_threshold_expression >2sigma(I)
_cod_data_source_file b904173g.txt
_cod_data_source_block 1_718936_shen
_cod_original_cell_volume 2732.5(10)
_cod_original_sg_symbol_H-M P-1
_cod_database_code 7002361

loop_
_symmetry_equiv_pos_as_xyz
'x, y, z'
'-x, -y, -z'

loop_
_atom_site_label
_atom_site_type_symbol
_atom_site_fract_x
_atom_site_fract_y
_atom_site_fract_z
_atom_site_U_iso_or_equiv
_atom_site_adp_type
_atom_site_occupancy
_atom_site_symmetry_multiplicity
_atom_site_calc_flag
_atom_site_refinement_flags
_atom_site_disorder_assembly
_atom_site_disorder_group
Pt1 Pt 0.66166(4) 0.37346(3) 0.27181(3) 0.03657(15) Uani 1 1 d . . .
O2A O 0.5453(6) 0.5266(5) 0.3272(5) 0.060(2) Uani 1 1 d . . .
O2B O 0.7544(6) 0.2168(5) 0.3710(4) 0.056(2) Uani 1 1 d . . .
N1A N 0.4127(8) 0.4555(6) 0.3808(6) 0.050(2) Uani 1 1 d . . .
N1B N 0.8669(7) 0.2836(6) 0.5033(6) 0.047(3) Uani 1 1 d . . .
N1P N 0.7820(8) 0.3830(5) 0.2113(6) 0.042(2) Uani 1 1 d . . .
N3A N 0.5303(7) 0.3668(6) 0.3243(5) 0.036(2) Uani 1 1 d . . .
N3B N 0.7676(7) 0.3729(5) 0.3942(5) 0.036(2) Uani 1 1 d . . .
N4A N 0.5073(7) 0.2119(6) 0.3216(5) 0.054(3) Uani 1 1 d . . .
H39 H 0.4751 0.1598 0.331 0.065 Uiso 1 1 d R . .
H40 H 0.562 0.2123 0.2987 0.065 Uiso 1 1 d R . .
N4B N 0.7939(7) 0.5350(6) 0.4199(5) 0.057(3) Uani 1 1 d . . .
H43 H 0.8227 0.5859 0.4531 0.069 Uiso 1 1 d R . .
H44 H 0.7507 0.5369 0.3673 0.069 Uiso 1 1 d R . .
N8P N 0.5657(8) 0.3744(5) 0.1458(5) 0.037(2) Uani 1 1 d . . .
C1A C 0.3758(10) 0.5442(8) 0.3984(8) 0.078(4) Uani 1 1 d . . .
H29 H 0.3458 0.5699 0.3436 0.117 Uiso 1 1 calc R . .
H30 H 0.4382 0.5861 0.4352 0.117 Uiso 1 1 calc R . .
H31 H 0.3189 0.5353 0.428 0.117 Uiso 1 1 calc R . .
C1B C 0.8970(9) 0.1933(7) 0.5317(7) 0.073(4) Uani 1 1 d . . .
H7 H 0.8383 0.1622 0.5514 0.109 Uiso 1 1 calc R . .
H8 H 0.9655 0.2026 0.5792 0.109 Uiso 1 1 calc R . .
H9 H 0.9072 0.1557 0.483 0.109 Uiso 1 1 calc R . .
C2A C 0.4989(10) 0.4541(9) 0.3427(6) 0.046(3) Uani 1 1 d . . .
C2B C 0.7944(9) 0.2872(8) 0.4199(7) 0.044(3) Uani 1 1 d . . .
C2P C 0.8934(11) 0.3813(7) 0.2505(7) 0.052(3) Uani 1 1 d . . .
H42 H 0.917 0.3717 0.31 0.062 Uiso 1 1 calc R . .
C3P C 0.9734(10) 0.3934(8) 0.2048(9) 0.069(4) Uani 1 1 d . . .
H26 H 1.049 0.3927 0.2333 0.083 Uiso 1 1 calc R . .
C4A C 0.4757(10) 0.2884(7) 0.3406(7) 0.042(3) Uani 1 1 d . . .
C4B C 0.8148(9) 0.4538(8) 0.4481(7) 0.041(3) Uani 1 1 d . . .
C4P C 0.9380(11) 0.4062(8) 0.1179(8) 0.064(4) Uani 1 1 d . . .
H28 H 0.9891 0.4136 0.0855 0.077 Uiso 1 1 calc R . .
C5A C 0.3867(10) 0.2893(8) 0.3758(8) 0.062(4) Uani 1 1 d . . .
H32 H 0.3488 0.2343 0.3855 0.074 Uiso 1 1 calc R . .
C5B C 0.8887(8) 0.4482(8) 0.5337(7) 0.048(3) Uani 1 1 d . . .
H38 H 0.9206 0.5017 0.5718 0.058 Uiso 1 1 calc R . .
C5P C 0.8243(12) 0.4082(8) 0.0775(7) 0.063(4) Uani 1 1 d . . .
H34 H 0.8002 0.4191 0.0183 0.076 Uiso 1 1 calc R . .
C6A C 0.3576(10) 0.3706(10) 0.3950(7) 0.067(4) Uani 1 1 d . . .
H27 H 0.2981 0.3724 0.4191 0.081 Uiso 1 1 calc R . .
C6B C 0.9113(10) 0.3618(8) 0.5583(7) 0.061(4) Uani 1 1 d . . .
H37 H 0.9585 0.3569 0.6144 0.073 Uiso 1 1 calc R . .
C6P C 0.7463(11) 0.3940(7) 0.1243(7) 0.044(3) Uani 1 1 d . . .
C7P C 0.6250(9) 0.3876(6) 0.0870(7) 0.036(3) Uani 1 1 d . . .
C9P C 0.4542(10) 0.3638(7) 0.1171(7) 0.048(3) Uani 1 1 d . . .
H41 H 0.4134 0.3542 0.1573 0.057 Uiso 1 1 calc R . .
C10P C 0.3988(10) 0.3668(7) 0.0304(7) 0.056(3) Uani 1 1 d . . .
H35 H 0.3209 0.3614 0.0127 0.067 Uiso 1 1 calc R . .
C11P C 0.4562(11) 0.3777(7) -0.0316(7) 0.055(3) Uani 1 1 d . . .
H36 H 0.4189 0.3774 -0.0914 0.066 Uiso 1 1 calc R . .
C12P C 0.5718(10) 0.3890(7) -0.0009(6) 0.049(3) Uani 1 1 d . . .
H33 H 0.6138 0.3976 -0.0404 0.059 Uiso 1 1 calc R . .
Pt2 Pt 0.39493(4) 0.84550(3) 0.11511(3) 0.03977(16) Uani 1 1 d . . .
O2C O 0.2397(7) 0.6719(5) 0.1267(5) 0.060(2) Uani 1 1 d . . .
O2D O 0.5260(6) 0.9983(5) 0.2551(4) 0.052(2) Uani 1 1 d . . .
N1C N 0.1022(10) 0.7264(7) 0.1719(7) 0.069(3) Uani 1 1 d . . .
N1D N 0.6359(8) 0.9245(6) 0.3627(6) 0.050(3) Uani 1 1 d . . .
N1Y N 0.5214(8) 0.8642(5) 0.0586(5) 0.040(2) Uani 1 1 d . . .
N3C N 0.2581(7) 0.8290(7) 0.1615(5) 0.042(2) Uani 1 1 d . . .
N3D N 0.5017(7) 0.8381(6) 0.2388(5) 0.039(2) Uani 1 1 d . . .
N4C N 0.2809(8) 0.9886(6) 0.2102(6) 0.073(3) Uani 1 1 d . . .
H21 H 0.2575 1.0363 0.231 0.088 Uiso 1 1 d R . .
H22 H 0.344 0.9946 0.1983 0.088 Uiso 1 1 d R . .
N4D N 0.4700(7) 0.6789(5) 0.2279(5) 0.051(3) Uani 1 1 d . . .
H24 H 0.4829 0.6257 0.2468 0.061 Uiso 1 1 d R . .
H25 H 0.4193 0.6818 0.1789 0.061 Uiso 1 1 d R . .
N8Y N 0.3039(9) 0.8551(6) -0.0110(5) 0.046(3) Uani 1 1 d . . .
C1C C 0.0440(10) 0.6346(7) 0.1655(7) 0.082(3) Uani 1 1 d . . .
H1 H 0.0109 0.612 0.1043 0.124 Uiso 1 1 calc R . .
H2 H -0.0138 0.6366 0.1943 0.124 Uiso 1 1 calc R . .
H3 H 0.0958 0.5936 0.1934 0.124 Uiso 1 1 calc R . .
C1D C 0.6978(10) 1.0104(7) 0.4094(8) 0.082(3) Uani 1 1 d . . .
H4 H 0.7526 0.9975 0.4618 0.124 Uiso 1 1 calc R . .
H5 H 0.6475 1.049 0.4256 0.124 Uiso 1 1 calc R . .
H6 H 0.7348 1.0423 0.3722 0.124 Uiso 1 1 calc R . .
C2C C 0.2032(11) 0.7388(9) 0.1534(7) 0.053(3) Uani 1 1 d . . .
C2D C 0.5516(10) 0.9260(7) 0.2837(7) 0.044(3) Uani 1 1 d . . .
C2Y C 0.6308(10) 0.8696(7) 0.1001(7) 0.048(3) Uani 1 1 d . . .
H20 H 0.6542 0.865 0.1607 0.058 Uiso 1 1 calc R . .
C3Y C 0.7103(10) 0.8820(8) 0.0544(8) 0.060(3) Uani 1 1 d . . .
H17 H 0.7859 0.8829 0.0839 0.072 Uiso 1 1 calc R . .
C4C C 0.2211(12) 0.9092(10) 0.1960(7) 0.063(4) Uani 1 1 d . . .
C4D C 0.5253(9) 0.7558(7) 0.2723(7) 0.038(3) Uani 1 1 d . . .
C4Y C 0.6772(12) 0.8930(8) -0.0338(9) 0.069(4) Uani 1 1 d . . .
H14 H 0.7296 0.9038 -0.0646 0.083 Uiso 1 1 calc R . .
C5C C 0.1099(12) 0.8925(11) 0.2101(8) 0.087(5) Uani 1 1 d . . .
H12 H 0.0758 0.9415 0.2274 0.105 Uiso 1 1 calc R . .
C5D C 0.6091(9) 0.7565(7) 0.3507(7) 0.050(3) Uani 1 1 d . . .
H23 H 0.6278 0.7011 0.374 0.06 Uiso 1 1 calc R . .
C5Y C 0.5662(11) 0.8878(8) -0.0751(7) 0.057(4) Uani 1 1 d . . .
H16 H 0.542 0.8929 -0.1356 0.069 Uiso 1 1 calc R . .
C6C C 0.0564(12) 0.7996(12) 0.1968(9) 0.091(5) Uani 1 1 d . . .
H11 H -0.0139 0.7887 0.2057 0.109 Uiso 1 1 calc R . .
C6D C 0.6631(10) 0.8395(9) 0.3928(7) 0.059(3) Uani 1 1 d . . .
H19 H 0.7214 0.8399 0.4444 0.071 Uiso 1 1 calc R . .
C6Y C 0.4886(11) 0.8750(7) -0.0289(7) 0.043(3) Uani 1 1 d . . .
C7Y C 0.3676(11) 0.8698(7) -0.0687(7) 0.043(3) Uani 1 1 d . . .
C9Y C 0.1907(11) 0.8488(8) -0.0419(8) 0.059(3) Uani 1 1 d . . .
H18 H 0.1486 0.8392 -0.0026 0.071 Uiso 1 1 calc R . .
C10Y C 0.1351(11) 0.8562(8) -0.1298(8) 0.072(4) Uani 1 1 d . . .
H10 H 0.0573 0.8516 -0.1494 0.086 Uiso 1 1 calc R . .
C11Y C 0.1987(11) 0.8706(8) -0.1873(8) 0.064(4) Uani 1 1 d . . .
H13 H 0.1636 0.8758 -0.2466 0.076 Uiso 1 1 calc R . .
C12Y C 0.3132(11) 0.8771(7) -0.1575(7) 0.056(3) Uani 1 1 d . . .
H15 H 0.3552 0.8865 -0.1969 0.067 Uiso 1 1 calc R . .
O11 O 0.1326(9) 0.3044(7) 0.6966(6) 0.118(4) Uani 1 1 d . . .
O12 O 0.2254(9) 0.2835(7) 0.8210(7) 0.130(5) Uani 1 1 d . . .
O13 O 0.2689(9) 0.4070(7) 0.7692(6) 0.116(4) Uani 1 1 d . . .
N1N N 0.2075(11) 0.3345(9) 0.7626(8) 0.076(3) Uani 1 1 d . . .
O21 O 0.6104(11) 0.2389(8) 0.5212(7) 0.141(5) Uani 1 1 d . . .
O22 O 0.7124(10) 0.2458(8) 0.6501(7) 0.132(4) Uani 1 1 d . . .
O23 O 0.6003(11) 0.1197(8) 0.5930(7) 0.153(5) Uani 1 1 d . . .
N2N N 0.6362(12) 0.1995(10) 0.5878(9) 0.092(4) Uani 1 1 d . . .
O31 O 0.0859(9) 0.3328(8) 0.4164(7) 0.135(5) Uani 1 1 d . . .
O32 O 0.0361(14) 0.2077(9) 0.3547(10) 0.198(7) Uani 1 1 d . . .
O33 O 0.1622(12) 0.2314(11) 0.4618(12) 0.270(12) Uani 1 1 d . . .
N3N N 0.0972(12) 0.2560(8) 0.4140(8) 0.075(4) Uani 1 1 d . . .
O41 O 0.0677(11) 0.2153(13) 0.0328(10) 0.183(7) Uani 1 1 d . . .
O42 O 0.2060(14) 0.2845(12) 0.1446(10) 0.172(7) Uani 1 1 d . . .
O43 O 0.1326(11) 0.3543(12) 0.0324(8) 0.171(6) Uani 1 1 d . . .
N4N N 0.1387(16) 0.2792(14) 0.0754(16) 0.137(7) Uani 1 1 d . . .
O1W O 0.1625(8) 0.1368(7) 0.2373(6) 0.124(4) Uani 1 1 d . . .
H1W H 0.1462 0.1666 0.1921 0.186 Uiso 1 1 d R . .
H2W H 0.1157 0.1447 0.2658 0.186 Uiso 1 1 d R . .
O2W O 0.4124(8) 0.0760(5) 0.4191(5) 0.100(3) Uani 1 1 d . . .
H3W H 0.3948 0.0177 0.4103 0.151 Uiso 1 1 d R . .
H4W H 0.419 0.0925 0.4733 0.151 Uiso 1 1 d R . .
O3W O 0.1372(9) 0.0840(7) 0.7179(7) 0.146(4) Uani 1 1 d . . .
H5W H 0.1331 0.1427 0.7279 0.219 Uiso 1 1 d R . .
H6W H 0.1884 0.0809 0.6923 0.219 Uiso 1 1 d R . .
O4W O 0.2753(10) 0.4847(8) 0.1781(8) 0.187(6) Uani 1 1 d . . .
H7W H 0.2128 0.4508 0.1522 0.28 Uiso 1 1 d R . .
H8W H 0.2901 0.4772 0.233 0.28 Uiso 1 1 d R . .
O5W O 0.0301(11) 0.0088(6) 0.4156(7) 0.200(7) Uani 1 1 d . . .
H9W H 0.0319 0.0104 0.4605 0.299 Uiso 1 1 d R . .
H10W H 0.0251 0.0785 0.4024 0.299 Uiso 1 1 d R . .

loop_
_atom_site_aniso_label
_atom_site_aniso_U_11
_atom_site_aniso_U_22
_atom_site_aniso_U_33
_atom_site_aniso_U_23
_atom_site_aniso_U_13
_atom_site_aniso_U_12
Pt1 0.0365(3) 0.0342(3) 0.0378(3) 0.0045(2) 0.0090(2) 0.0033(2)
O2A 0.053(6) 0.039(5) 0.092(6) 0.019(4) 0.028(5) 0.006(4)
O2B 0.065(6) 0.033(5) 0.057(5) -0.005(4) 0.002(4) -0.002(4)
N1A 0.042(7) 0.048(6) 0.063(6) 0.009(5) 0.017(6) 0.015(5)
N1B 0.046(7) 0.031(6) 0.054(6) 0.001(5) -0.003(5) -0.001(5)
N1P 0.033(7) 0.042(6) 0.051(6) 0.003(5) 0.014(5) 0.001(5)
N3A 0.037(6) 0.032(5) 0.043(5) 0.006(4) 0.016(5) 0.007(5)
N3B 0.043(6) 0.029(5) 0.035(5) 0.010(4) 0.008(5) 0.007(5)
N4A 0.063(7) 0.037(6) 0.073(7) 0.015(5) 0.033(6) 0.009(5)
N4B 0.065(8) 0.031(6) 0.061(6) -0.003(5) -0.003(5) -0.002(5)
N8P 0.042(7) 0.035(5) 0.038(6) 0.007(4) 0.017(5) 0.000(5)
C1A 0.080(11) 0.066(9) 0.103(11) 0.017(8) 0.045(9) 0.018(8)
C1B 0.073(10) 0.051(8) 0.075(9) 0.017(6) -0.011(7) 0.011(7)
C2A 0.030(8) 0.071(10) 0.035(7) 0.006(6) 0.006(6) 0.010(7)
C2B 0.038(8) 0.045(8) 0.041(7) 0.005(6) 0.000(6) 0.004(6)
C2P 0.049(10) 0.052(8) 0.050(8) -0.008(6) 0.011(8) 0.004(7)
C3P 0.037(9) 0.088(10) 0.081(10) -0.006(8) 0.023(9) -0.005(7)
C4A 0.048(9) 0.024(7) 0.061(8) 0.004(6) 0.023(7) 0.012(6)
C4B 0.030(8) 0.051(8) 0.040(7) 0.003(6) 0.008(6) 0.001(6)
C4P 0.054(11) 0.084(10) 0.058(9) -0.002(7) 0.030(8) -0.007(8)
C5A 0.066(10) 0.030(7) 0.106(11) 0.010(7) 0.047(9) 0.014(7)
C5B 0.031(8) 0.059(8) 0.047(7) -0.002(6) 0.003(6) -0.004(6)
C5P 0.062(11) 0.080(10) 0.048(8) 0.001(7) 0.018(8) 0.003(8)
C6A 0.041(9) 0.104(12) 0.062(9) 0.023(8) 0.024(7) -0.003(9)
C6B 0.058(10) 0.068(9) 0.049(8) 0.022(7) 0.005(7) 0.002(8)
C6P 0.061(10) 0.048(7) 0.027(7) -0.009(5) 0.024(7) -0.002(7)
C7P 0.027(8) 0.037(6) 0.036(7) -0.006(5) -0.002(6) 0.005(6)
C9P 0.032(8) 0.068(8) 0.040(8) 0.008(6) 0.004(6) 0.006(7)
C10P 0.055(9) 0.063(8) 0.042(8) -0.002(6) 0.002(7) 0.006(7)
C11P 0.067(11) 0.048(7) 0.040(7) 0.002(6) 0.000(8) 0.011(7)
C12P 0.047(9) 0.068(8) 0.026(7) -0.006(6) 0.008(6) -0.005(7)
Pt2 0.0472(4) 0.0370(3) 0.0370(3) 0.0073(2) 0.0139(3) 0.0063(3)
O2C 0.070(7) 0.049(5) 0.062(5) -0.009(4) 0.028(5) 0.000(5)
O2D 0.075(6) 0.025(4) 0.055(5) 0.010(4) 0.017(4) 0.004(4)
N1C 0.083(10) 0.041(7) 0.093(8) -0.009(6) 0.048(7) 0.000(7)
N1D 0.059(7) 0.037(6) 0.055(6) 0.013(5) 0.015(6) 0.006(5)
N1Y 0.039(7) 0.043(6) 0.038(6) 0.010(4) 0.012(5) 0.007(5)
N3C 0.033(6) 0.055(6) 0.041(6) 0.012(5) 0.018(5) 0.001(5)
N3D 0.045(7) 0.053(6) 0.024(5) 0.012(4) 0.010(5) 0.019(5)
N4C 0.091(9) 0.028(6) 0.114(9) 0.009(6) 0.056(7) -0.004(6)
N4D 0.071(8) 0.031(5) 0.047(6) 0.007(4) 0.006(5) 0.012(5)
N8Y 0.046(7) 0.045(6) 0.040(6) 0.007(4) -0.003(6) 0.012(5)
C1C 0.093(8) 0.039(6) 0.104(8) -0.003(5) 0.025(6) -0.027(5)
C1D 0.093(8) 0.039(6) 0.104(8) -0.003(5) 0.025(6) -0.027(5)
C2C 0.057(10) 0.057(10) 0.046(8) 0.004(7) 0.018(7) 0.000(8)
C2D 0.053(9) 0.036(7) 0.046(8) -0.001(6) 0.024(7) -0.004(7)
C2Y 0.036(9) 0.057(8) 0.047(8) 0.000(6) 0.004(7) 0.009(7)
C3Y 0.040(9) 0.075(9) 0.072(10) 0.019(7) 0.020(8) 0.015(7)
C4C 0.076(12) 0.077(10) 0.050(8) 0.025(7) 0.029(8) 0.036(9)
C4D 0.049(8) 0.027(7) 0.041(7) 0.008(6) 0.014(6) 0.009(6)
C4Y 0.058(11) 0.090(10) 0.074(10) 0.036(8) 0.031(9) 0.024(9)
C5C 0.059(11) 0.116(14) 0.108(12) 0.009(10) 0.051(10) 0.027(10)
C5D 0.055(9) 0.039(7) 0.046(7) 0.007(6) -0.001(7) 0.001(6)
C5Y 0.057(10) 0.075(9) 0.047(8) 0.010(7) 0.030(8) 0.004(8)
C6C 0.076(12) 0.096(13) 0.108(12) 0.015(10) 0.045(10) -0.011(11)
C6D 0.044(9) 0.078(10) 0.050(8) 0.003(7) 0.002(7) 0.016(8)
C6Y 0.050(9) 0.039(7) 0.046(8) 0.015(6) 0.016(7) 0.015(6)
C7Y 0.060(10) 0.038(7) 0.038(7) -0.003(5) 0.028(7) 0.003(6)
C9Y 0.049(10) 0.071(9) 0.058(9) 0.017(7) 0.015(8) 0.003(7)
C10Y 0.052(10) 0.094(11) 0.062(9) 0.018(8) 0.000(8) 0.012(8)
C11Y 0.058(11) 0.083(10) 0.039(8) 0.007(7) 0.001(8) -0.006(8)
C12Y 0.057(10) 0.072(9) 0.032(7) 0.002(6) 0.006(7) -0.001(7)
O11 0.094(9) 0.142(10) 0.086(8) 0.036(7) -0.024(7) -0.007(7)
O12 0.117(10) 0.123(9) 0.129(9) 0.077(8) -0.004(7) -0.011(7)
O13 0.136(10) 0.069(7) 0.115(8) 0.014(6) 0.007(7) -0.033(7)
N1N 0.075(10) 0.088(10) 0.059(8) 0.021(8) 0.009(7) -0.004(8)
O21 0.187(13) 0.147(11) 0.088(8) 0.035(8) 0.034(9) 0.021(9)
O22 0.151(12) 0.143(11) 0.083(8) 0.018(7) 0.009(8) 0.002(9)
O23 0.232(15) 0.078(8) 0.179(12) 0.006(8) 0.126(11) -0.020(9)
N2N 0.124(13) 0.086(11) 0.078(11) -0.003(8) 0.055(10) -0.004(9)
O31 0.110(10) 0.071(8) 0.185(12) 0.006(8) -0.016(8) 0.008(7)
O32 0.242(18) 0.132(12) 0.188(14) -0.080(10) 0.050(13) -0.022(12)
O33 0.126(13) 0.28(2) 0.34(2) 0.236(19) -0.073(13) 0.019(12)
N3N 0.104(12) 0.044(8) 0.065(8) 0.006(7) 0.009(8) -0.005(8)
O41 0.082(11) 0.25(2) 0.205(15) -0.021(13) 0.054(11) -0.032(11)
O42 0.150(16) 0.189(15) 0.153(15) 0.025(12) 0.008(11) 0.011(12)
O43 0.116(11) 0.275(19) 0.169(13) 0.080(13) 0.086(10) 0.079(13)
N4N 0.097(18) 0.117(16) 0.21(3) 0.029(17) 0.075(17) -0.001(13)
O1W 0.107(9) 0.129(9) 0.141(9) -0.016(7) 0.039(7) 0.051(7)
O2W 0.168(10) 0.066(6) 0.086(7) 0.019(5) 0.066(7) 0.011(6)
O3W 0.136(11) 0.146(11) 0.169(11) 0.007(8) 0.058(9) 0.045(9)
O4W 0.166(13) 0.155(12) 0.199(13) -0.019(9) -0.016(10) 0.053(10)
O5W 0.310(18) 0.054(7) 0.169(11) 0.003(7) -0.036(11) 0.025(9)

loop_
_atom_type_symbol
_atom_type_description
_atom_type_scat_dispersion_real
_atom_type_scat_dispersion_imag
_atom_type_scat_source
C C 0.0033 0.0016 'International Tables Vol C Tables 4.2.6.8 and 6.1.1.4'
H H 0 0 'International Tables Vol C Tables 4.2.6.8 and 6.1.1.4'
N N 0.0061 0.0033 'International Tables Vol C Tables 4.2.6.8 and 6.1.1.4'
O O 0.0106 0.006 'International Tables Vol C Tables 4.2.6.8 and 6.1.1.4'
Pt Pt -1.7033 8.3905 'International Tables Vol C Tables 4.2.6.8 and 6.1.1.4'

loop_
_geom_angle_atom_site_label_1
_geom_angle_atom_site_label_2
_geom_angle_atom_site_label_3
_geom_angle
_geom_angle_site_symmetry_1
_geom_angle_site_symmetry_3
_geom_angle_publ_flag
N1P Pt1 N8P 80.7(4) . . ?
N1P Pt1 N3B 95.0(3) . . ?
N8P Pt1 N3B 175.7(3) . . ?
N1P Pt1 N3A 175.3(3) . . ?
N8P Pt1 N3A 94.8(3) . . ?
N3B Pt1 N3A 89.5(3) . . ?
C2A N1A C6A 119.4(10) . . ?
C2A N1A C1A 118.4(10) . . ?
C6A N1A C1A 122.0(11) . . ?
C6B N1B C2B 121.3(9) . . ?
C6B N1B C1B 119.4(9) . . ?
C2B N1B C1B 119.2(8) . . ?
C6P N1P C2P 119.3(10) . . ?
C6P N1P Pt1 114.8(8) . . ?
C2P N1P Pt1 125.9(8) . . ?
C4A N3A C2A 120.8(9) . . ?
C4A N3A Pt1 125.6(8) . . ?
C2A N3A Pt1 113.6(7) . . ?
C4B N3B C2B 121.3(9) . . ?
C4B N3B Pt1 122.2(6) . . ?
C2B N3B Pt1 116.4(7) . . ?
C4A N4A H39 121.2 . . ?
C4A N4A H40 118.8 . . ?
H39 N4A H40 120 . . ?
C4B N4B H43 120.9 . . ?
C4B N4B H44 119.1 . . ?
H43 N4B H44 120 . . ?
C9P N8P C7P 119.2(9) . . ?
C9P N8P Pt1 126.8(7) . . ?
C7P N8P Pt1 114.0(7) . . ?
N1A C1A H29 109.5 . . ?
N1A C1A H30 109.5 . . ?
H29 C1A H30 109.5 . . ?
N1A C1A H31 109.5 . . ?
H29 C1A H31 109.5 . . ?
H30 C1A H31 109.5 . . ?
N1B C1B H7 109.5 . . ?
N1B C1B H8 109.5 . . ?
H7 C1B H8 109.5 . . ?
N1B C1B H9 109.5 . . ?
H7 C1B H9 109.5 . . ?
H8 C1B H9 109.5 . . ?
O2A C2A N1A 120.5(11) . . ?
O2A C2A N3A 122.6(11) . . ?
N1A C2A N3A 117.0(10) . . ?
O2B C2B N3B 120.6(10) . . ?
O2B C2B N1B 121.1(10) . . ?
N3B C2B N1B 118.3(9) . . ?
N1P C2P C3P 122.6(10) . . ?
N1P C2P H42 118.7 . . ?
C3P C2P H42 118.7 . . ?
C4P C3P C2P 118.2(12) . . ?
C4P C3P H26 120.9 . . ?
C2P C3P H26 120.9 . . ?
N4A C4A N3A 117.8(11) . . ?
N4A C4A C5A 119.9(10) . . ?
N3A C4A C5A 122.3(10) . . ?
N4B C4B N3B 120.2(9) . . ?
N4B C4B C5B 120.6(10) . . ?
N3B C4B C5B 119.2(9) . . ?
C3P C4P C5P 119.5(12) . . ?
C3P C4P H28 120.3 . . ?
C5P C4P H28 120.3 . . ?
C6A C5A C4A 117.6(11) . . ?
C6A C5A H32 121.2 . . ?
C4A C5A H32 121.2 . . ?
C6B C5B C4B 118.1(10) . . ?
C6B C5B H38 120.9 . . ?
C4B C5B H38 120.9 . . ?
C6P C5P C4P 121.0(11) . . ?
C6P C5P H34 119.5 . . ?
C4P C5P H34 119.5 . . ?
C5A C6A N1A 122.8(11) . . ?
C5A C6A H27 118.6 . . ?
N1A C6A H27 118.6 . . ?
N1B C6B C5B 121.6(10) . . ?
N1B C6B H37 119.2 . . ?
C5B C6B H37 119.2 . . ?
N1P C6P C5P 119.4(11) . . ?
N1P C6P C7P 115.1(10) . . ?
C5P C6P C7P 125.5(10) . . ?
N8P C7P C12P 120.9(10) . . ?
N8P C7P C6P 114.9(9) . . ?
C12P C7P C6P 124.1(11) . . ?
N8P C9P C10P 121.5(11) . . ?
N8P C9P H41 119.3 . . ?
C10P C9P H41 119.3 . . ?
C9P C10P C11P 121.0(11) . . ?
C9P C10P H35 119.5 . . ?
C11P C10P H35 119.5 . . ?
C10P C11P C12P 116.9(10) . . ?
C10P C11P H36 121.5 . . ?
C12P C11P H36 121.5 . . ?
C7P C12P C11P 120.6(10) . . ?
C7P C12P H33 119.7 . . ?
C11P C12P H33 119.7 . . ?
N8Y Pt2 N1Y 80.6(4) . . ?
N8Y Pt2 N3C 94.3(4) . . ?
N1Y Pt2 N3C 174.9(3) . . ?
N8Y Pt2 N3D 174.1(4) . . ?
N1Y Pt2 N3D 93.5(3) . . ?
N3C Pt2 N3D 91.5(3) . . ?
C6C N1C C2C 120.9(11) . . ?
C6C N1C C1C 118.7(12) . . ?
C2C N1C C1C 120.3(11) . . ?
C6D N1D C2D 119.7(9) . . ?
C6D N1D C1D 120.6(10) . . ?
C2D N1D C1D 119.7(9) . . ?
C2Y N1Y C6Y 118.8(10) . . ?
C2Y N1Y Pt2 126.1(8) . . ?
C6Y N1Y Pt2 115.0(8) . . ?
C2C N3C C4C 123.8(10) . . ?
C2C N3C Pt2 116.9(9) . . ?
C4C N3C Pt2 119.2(8) . . ?
C4D N3D C2D 123.6(9) . . ?
C4D N3D Pt2 122.9(7) . . ?
C2D N3D Pt2 113.5(7) . . ?
C4C N4C H21 119.8 . . ?
C4C N4C H22 120.2 . . ?
H21 N4C H22 120 . . ?
C4D N4D H24 121.1 . . ?
C4D N4D H25 118.9 . . ?
H24 N4D H25 120 . . ?
C9Y N8Y C7Y 119.3(9) . . ?
C9Y N8Y Pt2 126.5(8) . . ?
C7Y N8Y Pt2 114.2(8) . . ?
N1C C1C H1 109.5 . . ?
N1C C1C H2 109.5 . . ?
H1 C1C H2 109.5 . . ?
N1C C1C H3 109.5 . . ?
H1 C1C H3 109.5 . . ?
H2 C1C H3 109.5 . . ?
N1D C1D H4 109.5 . . ?
N1D C1D H5 109.5 . . ?
H4 C1D H5 109.5 . . ?
N1D C1D H6 109.5 . . ?
H4 C1D H6 109.5 . . ?
H5 C1D H6 109.5 . . ?
O2C C2C N1C 119.4(12) . . ?
O2C C2C N3C 121.8(13) . . ?
N1C C2C N3C 118.7(11) . . ?
O2D C2D N1D 121.6(10) . . ?
O2D C2D N3D 122.8(10) . . ?
N1D C2D N3D 115.6(9) . . ?
N1Y C2Y C3Y 121.1(10) . . ?
N1Y C2Y H20 119.4 . . ?
C3Y C2Y H20 119.4 . . ?
C4Y C3Y C2Y 119.9(11) . . ?
C4Y C3Y H17 120 . . ?
C2Y C3Y H17 120 . . ?
N4C C4C N3C 120.9(12) . . ?
N4C C4C C5C 124.4(13) . . ?
N3C C4C C5C 114.7(12) . . ?
N4D C4D N3D 118.6(10) . . ?
N4D C4D C5D 122.1(9) . . ?
N3D C4D C5D 119.3(9) . . ?
C5Y C4Y C3Y 118.4(12) . . ?
C5Y C4Y H14 120.8 . . ?
C3Y C4Y H14 120.8 . . ?
C6C C5C C4C 118.1(13) . . ?
C6C C5C H12 121 . . ?
C4C C5C H12 121 . . ?
C6D C5D C4D 118.5(10) . . ?
C6D C5D H23 120.8 . . ?
C4D C5D H23 120.8 . . ?
C4Y C5Y C6Y 120.9(11) . . ?
C4Y C5Y H16 119.6 . . ?
C6Y C5Y H16 119.6 . . ?
N1C C6C C5C 123.2(13) . . ?
N1C C6C H11 118.4 . . ?
C5C C6C H11 118.4 . . ?
C5D C6D N1D 123.2(10) . . ?
C5D C6D H19 118.4 . . ?
N1D C6D H19 118.4 . . ?
N1Y C6Y C5Y 120.7(11) . . ?
N1Y C6Y C7Y 115.3(10) . . ?
C5Y C6Y C7Y 124.0(11) . . ?
N8Y C7Y C12Y 118.9(11) . . ?
N8Y C7Y C6Y 114.9(10) . . ?
C12Y C7Y C6Y 126.1(11) . . ?
N8Y C9Y C10Y 122.6(11) . . ?
N8Y C9Y H18 118.7 . . ?
C10Y C9Y H18 118.7 . . ?
C11Y C10Y C9Y 118.0(12) . . ?
C11Y C10Y H10 121 . . ?
C9Y C10Y H10 121 . . ?
C12Y C11Y C10Y 120.4(11) . . ?
C12Y C11Y H13 119.8 . . ?
C10Y C11Y H13 119.8 . . ?
C11Y C12Y C7Y 120.8(11) . . ?
C11Y C12Y H15 119.6 . . ?
C7Y C12Y H15 119.6 . . ?
O13 N1N O12 120.2(13) . . ?
O13 N1N O11 124.0(12) . . ?
O12 N1N O11 115.5(13) . . ?
O23 N2N O21 124.0(16) . . ?
O23 N2N O22 121.8(15) . . ?
O21 N2N O22 113.9(15) . . ?
O33 N3N O31 120.9(17) . . ?
O33 N3N O32 122.7(18) . . ?
O31 N3N O32 116.4(16) . . ?
O42 N4N O41 132(3) . . ?
O42 N4N O43 117(2) . . ?
O41 N4N O43 110(2) . . ?
H1W O1W H2W 108.2 . . ?
H3W O2W H4W 108 . . ?
H5W O3W H6W 106 . . ?
H7W O4W H8W 106.7 . . ?
H9W O5W H10W 102.7 . . ?

loop_
_geom_bond_atom_site_label_1
_geom_bond_atom_site_label_2
_geom_bond_distance
_geom_bond_site_symmetry_2
_geom_bond_publ_flag
Pt1 N1P 2.000(8) . ?
Pt1 N8P 2.022(8) . ?
Pt1 N3B 2.020(7) . ?
Pt1 N3A 2.038(8) . ?
O2A C2A 1.222(12) . ?
O2B C2B 1.210(11) . ?
N1A C2A 1.377(12) . ?
N1A C6A 1.410(13) . ?
N1A C1A 1.446(12) . ?
N1B C6B 1.350(12) . ?
N1B C2B 1.384(11) . ?
N1B C1B 1.464(11) . ?
N1P C6P 1.349(11) . ?
N1P C2P 1.363(12) . ?
N3A C4A 1.343(11) . ?
N3A C2A 1.400(13) . ?
N3B C4B 1.376(11) . ?
N3B C2B 1.378(12) . ?
N4A C4A 1.262(11) . ?
N4A H39 0.86 . ?
N4A H40 0.86 . ?
N4B C4B 1.312(11) . ?
N4B H43 0.8599 . ?
N4B H44 0.86 . ?
N8P C9P 1.331(12) . ?
N8P C7P 1.356(12) . ?
C1A H29 0.96 . ?
C1A H30 0.96 . ?
C1A H31 0.96 . ?
C1B H7 0.96 . ?
C1B H8 0.96 . ?
C1B H9 0.96 . ?
C2P C3P 1.394(14) . ?
C2P H42 0.93 . ?
C3P C4P 1.354(14) . ?
C3P H26 0.93 . ?
C4A C5A 1.380(14) . ?
C4B C5B 1.424(12) . ?
C4P C5P 1.392(14) . ?
C4P H28 0.93 . ?
C5A C6A 1.311(14) . ?
C5A H32 0.93 . ?
C5B C6B 1.370(13) . ?
C5B H38 0.93 . ?
C5P C6P 1.390(14) . ?
C5P H34 0.93 . ?
C6A H27 0.93 . ?
C6B H37 0.93 . ?
C6P C7P 1.459(14) . ?
C7P C12P 1.367(12) . ?
C9P C10P 1.359(12) . ?
C9P H41 0.93 . ?
C10P C11P 1.379(14) . ?
C10P H35 0.93 . ?
C11P C12P 1.381(14) . ?
C11P H36 0.93 . ?
C12P H33 0.93 . ?
Pt2 N8Y 2.025(8) . ?
Pt2 N1Y 2.031(8) . ?
Pt2 N3C 2.044(8) . ?
Pt2 N3D 2.056(7) . ?
O2C C2C 1.214(13) . ?
O2D C2D 1.206(11) . ?
N1C C6C 1.345(15) . ?
N1C C2C 1.375(14) . ?
N1C C1C 1.433(12) . ?
N1D C6D 1.390(12) . ?
N1D C2D 1.396(12) . ?
N1D C1D 1.435(12) . ?
N1Y C2Y 1.335(12) . ?
N1Y C6Y 1.355(11) . ?
N3C C2C 1.393(13) . ?
N3C C4C 1.426(13) . ?
N3D C4D 1.364(11) . ?
N3D C2D 1.409(12) . ?
N4C C4C 1.276(14) . ?
N4C H21 0.8601 . ?
N4C H22 0.8599 . ?
N4D C4D 1.296(11) . ?
N4D H24 0.8599 . ?
N4D H25 0.86 . ?
N8Y C9Y 1.357(13) . ?
N8Y C7Y 1.385(12) . ?
C1C H1 0.96 . ?
C1C H2 0.96 . ?
C1C H3 0.96 . ?
C1D H4 0.96 . ?
C1D H5 0.96 . ?
C1D H6 0.96 . ?
C2Y C3Y 1.391(13) . ?
C2Y H20 0.93 . ?
C3Y C4Y 1.366(13) . ?
C3Y H17 0.93 . ?
C4C C5C 1.471(16) . ?
C4D C5D 1.382(12) . ?
C4Y C5Y 1.352(14) . ?
C4Y H14 0.93 . ?
C5C C6C 1.415(17) . ?
C5C H12 0.93 . ?
C5D C6D 1.351(13) . ?
C5D H23 0.93 . ?
C5Y C6Y 1.377(13) . ?
C5Y H16 0.93 . ?
C6C H11 0.93 . ?
C6D H19 0.93 . ?
C6Y C7Y 1.462(14) . ?
C7Y C12Y 1.396(13) . ?
C9Y C10Y 1.387(13) . ?
C9Y H18 0.93 . ?
C10Y C11Y 1.380(14) . ?
C10Y H10 0.93 . ?
C11Y C12Y 1.370(14) . ?
C11Y H13 0.93 . ?
C12Y H15 0.93 . ?
O11 N1N 1.212(12) . ?
O12 N1N 1.207(11) . ?
O13 N1N 1.217(12) . ?
O21 N2N 1.212(13) . ?
O22 N2N 1.260(14) . ?
O23 N2N 1.214(13) . ?
O31 N3N 1.135(12) . ?
O32 N3N 1.165(14) . ?
O33 N3N 1.056(14) . ?
O41 N4N 1.23(2) . ?
O42 N4N 1.17(2) . ?
O43 N4N 1.32(2) . ?
O1W H1W 0.8472 . ?
O1W H2W 0.847 . ?
O2W H3W 0.843 . ?
O2W H4W 0.8538 . ?
O3W H5W 0.8651 . ?
O3W H6W 0.8535 . ?
O4W H7W 0.8586 . ?
O4W H8W 0.8528 . ?
O5W H9W 0.704 . ?
O5W H10W 1.0484 . ?
